data_7250829
loop_
_publ_author_name
'Li, Hua'
'Fu, Yaomei'
'Wu, Shuangxue'
'Liu, Li'
'Wang, Xinlong'
'Qin, Chao'
'Su, Zhong-Min'

_publ_section_title
;
 Visible-light driven photoreduction of carbon dioxide to syngas with
 decatungstate-based metal-organic frameworks
;
_journal_name_full 'Physical Chemistry Chemical Physics'
_journal_paper_doi 10.1039/D5CP02729B
_journal_year 2025
_chemical_formula_moiety 'C40 H36 Co2 N12 O40 W10'
_chemical_formula_sum 'C40 H36 Co2 N12 O40 W10'
_chemical_formula_weight 3281.17
_space_group_crystal_system triclinic
_space_group_IT_number 2
_space_group_name_Hall '-P 1'
_space_group_name_H-M_alt 'P -1'
_atom_sites_solution_hydrogens geom
_audit_block_doi 10.5517/ccdc.csd.cc2fcyqh
_audit_creation_date 2023-03-02
_audit_creation_method
;
Olex2 1.2
(compiled 2018.05.29 svn.r3508 for OlexSys, GUI svn.r5506)
;
_audit_update_record
;
2023-03-02 deposited with the CCDC.	2025-09-02 downloaded from the CCDC.
;
_cell_angle_alpha 105.86(7)
_cell_angle_beta 106.92(7)
_cell_angle_gamma 103.27(5)
_cell_formula_units_Z 1
_cell_length_a 10.665(9)
_cell_length_b 12.477(11)
_cell_length_c 15.956(18)
_cell_measurement_reflns_used 2444
_cell_measurement_temperature 295(2)
_cell_measurement_theta_max 20.71
_cell_measurement_theta_min 2.68
_cell_volume 1840(3)
_computing_cell_refinement 'SAINT V8.38A (?, 2016)'
_computing_data_reduction 'SAINT V8.38A (?, 2016)'
_computing_molecular_graphics 'Olex2 (Dolomanov et al., 2009)'
_computing_publication_material 'Olex2 (Dolomanov et al., 2009)'
_computing_structure_refinement 'ShelXL (Sheldrick, 2015)'
_computing_structure_solution 'SHELXT 2018/2 (Sheldrick, 2018)'
_diffrn_ambient_temperature 294.91
_diffrn_measured_fraction_theta_full 0.981
_diffrn_measured_fraction_theta_max 0.981
_diffrn_measurement_device_type 'Bruker APEX-II CCD'
_diffrn_measurement_method '\f and \w scans'
_diffrn_radiation_type MoK\a
_diffrn_radiation_wavelength 0.71073
_diffrn_reflns_av_R_equivalents 0.1931
_diffrn_reflns_av_unetI/netI 0.0927
_diffrn_reflns_Laue_measured_fraction_full 0.981
_diffrn_reflns_Laue_measured_fraction_max 0.981
_diffrn_reflns_limit_h_max 10
_diffrn_reflns_limit_h_min -10
_diffrn_reflns_limit_k_max 12
_diffrn_reflns_limit_k_min -12
_diffrn_reflns_limit_l_max 15
_diffrn_reflns_limit_l_min -15
_diffrn_reflns_number 32864
_diffrn_reflns_point_group_measured_fraction_full 0.981
_diffrn_reflns_point_group_measured_fraction_max 0.981
_diffrn_reflns_theta_full 20.984
_diffrn_reflns_theta_max 20.984
_diffrn_reflns_theta_min 2.611
_diffrn_standards_number 0
_exptl_absorpt_coefficient_mu 16.084
_exptl_absorpt_correction_type none
_exptl_crystal_density_diffrn 2.960
_exptl_crystal_description block
_exptl_crystal_F_000 1474
_refine_diff_density_max 2.978
_refine_diff_density_min -1.806
_refine_diff_density_rms 0.364
_refine_ls_extinction_method none
_refine_ls_goodness_of_fit_ref 1.090
_refine_ls_hydrogen_treatment constr
_refine_ls_matrix_type full
_refine_ls_number_parameters 457
_refine_ls_number_reflns 3862
_refine_ls_number_restraints 1015
_refine_ls_restrained_S_all 0.969
_refine_ls_R_factor_all 0.1208
_refine_ls_R_factor_gt 0.0559
_refine_ls_shift/su_max 0.000
_refine_ls_shift/su_mean 0.000
_refine_ls_structure_factor_coef Fsqd
_refine_ls_weighting_details 'w=1/[\s^2^(Fo^2^)+(0.0459P)^2^+136.1846P] where P=(Fo^2^+2Fc^2^)/3'
_refine_ls_weighting_scheme calc
_refine_ls_wR_factor_gt 0.1157
_refine_ls_wR_factor_ref 0.1504
_reflns_Friedel_coverage 0.000
_reflns_number_gt 2389
_reflns_number_total 3862
_reflns_threshold_expression 'I > 2\s(I)'
_cod_data_source_file d5cp02729b2.cif
_cod_data_source_block 1_sq
_cod_original_cell_volume 1841(3)
_cod_database_code 7250829
_shelx_shelxl_version_number 2016/6
_shelx_space_group_comment
;
The symmetry employed for this shelxl refinement is uniquely defined
by the following loop, which should always be used as a source of
symmetry information in preference to the above space-group names.
They are only intended as comments.
;
_olex2_refinement_description
;
1. Fixed Uiso
 At 1.2 times of:
  All C(H) groups, All N(H) groups
 At 1.5 times of:
  All C(H,H,H) groups, All O(H) groups
2. Restrained distances
 H19_$1-H9_$2
 2.5 with sigma of 0.02
3. Uiso/Uaniso restraints and constraints
C1 \\sim C4 \\sim C6 \\sim C16 \\sim C12 \\sim C14 \\sim C2 \\sim C3 \\sim C5
\\sim C7 \\sim C8 \\sim C9 \\sim C10 \\sim C11 \\sim C13 \\sim C15 \\sim C17
\\sim C18 \\sim C19 \\sim C20 \\sim N1 \\sim N4 \\sim N2 \\sim N3 \\sim N6
\\sim N5 \\sim O1 \\sim O2 \\sim O3 \\sim O4 \\sim O5 \\sim O6 \\sim O7 \\sim
O8 \\sim O9 \\sim O10 \\sim O11 \\sim O12 \\sim O13 \\sim O14 \\sim O15 \\sim
O16 \\sim O17 \\sim O18 \\sim O19 \\sim O20: within 3.8A with sigma of 0.01 and
sigma for terminal atoms of 0.03
Uanis(O18) \\sim Ueq: with sigma of 0.005 and sigma for terminal atoms of 0.01
Uanis(W2) \\sim Ueq: with sigma of 0.01 and sigma for terminal atoms of 0.02
4.a :
 N1(N4,C1,C4,C6)
4.b Aromatic/amide H refined with riding coordinates:
 N4(H4), C1(H1), N6(H6), C14(H14), C3(H3), C7(H7), C10(H10), C13(H13),
 C18(H18), C20(H20)
4.c Fitted pentagon refined as free rotating group:
 N3(C16,C12,N6,C14)
4.d Tetrahedral OH refined with riding coordinates:
 O9(H9), O19(H19)
4.e Idealised Me refined as rotating group:
 C17(H17A,H17B,H17C), C19(H19A,H19B,H19C)
;
_olex2_submission_special_instructions 'No special instructions were received'

loop_
_space_group_symop_operation_xyz
'x, y, z'
'-x, -y, -z'

loop_
_atom_site_label
_atom_site_type_symbol
_atom_site_fract_x
_atom_site_fract_y
_atom_site_fract_z
_atom_site_U_iso_or_equiv
_atom_site_adp_type
_atom_site_occupancy
_atom_site_site_symmetry_order
_atom_site_calc_flag
_atom_site_refinement_flags_posn
_atom_site_refinement_flags_adp
_atom_site_refinement_flags_occupancy
_atom_site_disorder_assembly
_atom_site_disorder_group
W1 W 0.25856(14) 0.45305(12) 0.56372(10) 0.0236(4) Uani 1 1 d . . . . .
W2 W 0.49549(16) 0.46394(13) 0.75489(10) 0.0267(4) Uani 1 1 d . U . . .
W3 W 0.53591(15) 0.68739(12) 0.68414(10) 0.0248(4) Uani 1 1 d . . . . .
W4 W 0.45640(15) 0.29094(12) 0.54683(10) 0.0229(4) Uani 1 1 d . . . . .
W5 W 0.26432(15) 0.47505(13) 0.33200(10) 0.0241(4) Uani 1 1 d . . . . .
Co1 Co 0.500000 0.500000 1.000000 0.0311(18) Uani 1 2 d S T P . .
Co2 Co 0.500000 0.000000 0.500000 0.043(2) Uani 1 2 d S T P . .
O1 O 0.492(2) 0.4831(19) 0.6191(15) 0.026(3) Uani 1 1 d . U . . .
O2 O -0.106(3) 0.145(3) 1.039(2) 0.068(7) Uani 1 1 d . U . . .
O3 O 0.562(2) 0.830(2) 0.7392(14) 0.036(6) Uani 1 1 d . U . . .
O4 O 0.277(2) 0.2990(18) 0.5206(14) 0.025(3) Uani 1 1 d . U . . .
O5 O 0.336(2) 0.6214(18) 0.6230(15) 0.025(3) Uani 1 1 d . U . . .
O6 O 0.266(2) 0.4640(18) 0.4475(14) 0.023(3) Uani 1 1 d . U . . .
O7 O 0.094(2) 0.452(2) 0.2816(16) 0.037(6) Uani 1 1 d . U . . .
O8 O 0.461(2) 0.3063(19) 0.6757(15) 0.031(3) Uani 1 1 d . U . . .
O9 O 0.133(3) 0.176(2) 1.0819(19) 0.069(7) Uani 1 1 d . U . . .
H9 H 0.123386 0.134943 1.113374 0.103 Uiso 1 1 calc DR . . . .
O10 O 0.719(2) 0.6787(19) 0.7067(14) 0.026(3) Uani 1 1 d . U . . .
O11 O 0.431(2) 0.144(2) 0.5125(16) 0.034(3) Uani 1 1 d . U . . .
O12 O 0.305(2) 0.4459(19) 0.6896(15) 0.027(3) Uani 1 1 d . U . . .
O13 O 0.526(2) 0.6334(19) 0.7808(15) 0.031(3) Uani 1 1 d . U . . .
O14 O 0.463(2) 0.3109(19) 0.4370(15) 0.028(3) Uani 1 1 d . U . . .
O15 O 0.495(2) 0.456(2) 0.8621(15) 0.034(3) Uani 1 1 d . U . . .
O16 O 0.683(2) 0.5000(19) 0.7716(14) 0.026(3) Uani 1 1 d . U . . .
O17 O 0.870(3) -0.047(3) 0.818(2) 0.069(7) Uani 1 1 d . U . . .
O18 O 0.089(2) 0.4254(19) 0.5427(15) 0.030(5) Uani 1 1 d . U . . .
O19 O 1.108(2) 0.012(2) 0.858(2) 0.069(7) Uani 1 1 d . U . . .
H19 H 1.099848 -0.033154 0.886455 0.103 Uiso 1 1 calc DR . . . .
O20 O 0.344(2) 0.6425(18) 0.3942(15) 0.024(4) Uani 1 1 d . U . . .
N1 N 0.282(2) 0.477(2) 0.9493(16) 0.040(3) Uani 1 1 d . U . . .
N4 N 0.101(2) 0.505(2) 0.8599(16) 0.041(4) Uani 1 1 d G U . . .
H4 H 0.049991 0.529804 0.821958 0.049 Uiso 1 1 calc R . . . .
C1 C 0.242(2) 0.534(2) 0.8897(16) 0.038(4) Uani 1 1 d G U . . .
H1 H 0.300261 0.583960 0.872418 0.046 Uiso 1 1 calc R . . . .
C4 C 0.054(2) 0.430(2) 0.9011(18) 0.040(4) Uani 1 1 d G U . . .
C6 C 0.166(2) 0.413(2) 0.9564(17) 0.041(3) Uani 1 1 d G U . . .
N2 N 0.499(3) 0.015(3) 0.636(2) 0.045(4) Uani 1 1 d . U . . .
N3 N 0.7077(19) 0.1088(19) 0.5529(17) 0.047(3) Uani 1 1 d . U . . .
C16 C 0.823(3) 0.117(2) 0.6293(17) 0.048(4) Uani 1 1 d G U . . .
C12 C 0.9401(19) 0.210(2) 0.6411(16) 0.048(4) Uani 1 1 d G U . . .
N6 N 0.897(2) 0.2594(18) 0.5720(17) 0.048(4) Uani 1 1 d G U . . .
H6 H 0.948505 0.317042 0.564460 0.058 Uiso 1 1 calc R . . . .
C14 C 0.753(2) 0.197(2) 0.5175(15) 0.044(4) Uani 1 1 d G U . . .
H14 H 0.698493 0.211181 0.467393 0.053 Uiso 1 1 calc R . . . .
N5 N 0.449(3) 0.316(3) 0.989(2) 0.042(4) Uani 1 1 d . U . . .
C2 C 0.424(4) 0.238(4) 1.008(3) 0.047(6) Uani 1 1 d . U . . .
C3 C 0.158(4) 0.343(3) 1.007(3) 0.042(3) Uani 1 1 d . U . . .
H3 H 0.237907 0.340949 1.049270 0.051 Uiso 1 1 calc R . . . .
C5 C 0.965(4) 0.081(4) 0.751(3) 0.051(4) Uani 1 1 d . U . . .
C7 C -0.090(4) 0.284(3) 0.938(3) 0.043(4) Uani 1 1 d . U . . .
H7 H -0.176093 0.236999 0.931984 0.051 Uiso 1 1 calc R . . . .
C8 C 0.021(4) 0.191(3) 1.047(3) 0.044(4) Uani 1 1 d . U . . .
C9 C 0.491(4) 0.053(3) 0.707(3) 0.047(4) Uani 1 1 d . U . . .
C10 C 0.833(4) 0.054(3) 0.687(3) 0.048(3) Uani 1 1 d . U . . .
H10 H 0.755773 -0.003110 0.683940 0.058 Uiso 1 1 calc R . . . .
C11 C 0.030(4) 0.276(3) 0.993(3) 0.042(4) Uani 1 1 d . U . . .
C13 C -0.081(4) 0.362(3) 0.891(3) 0.041(4) Uani 1 1 d . U . . .
H13 H -0.161322 0.369202 0.853635 0.050 Uiso 1 1 calc R . . . .
C15 C 0.981(4) 0.015(4) 0.813(3) 0.051(4) Uani 1 1 d . U . . .
C17 C 0.400(4) 0.127(3) 1.022(3) 0.062(10) Uani 1 1 d . U . . .
H17A H 0.331878 0.065316 0.965344 0.093 Uiso 1 1 calc GR . . . .
H17B H 0.367165 0.132553 1.072320 0.093 Uiso 1 1 calc GR . . . .
H17C H 0.485514 0.110117 1.037794 0.093 Uiso 1 1 calc GR . . . .
C18 C 1.070(4) 0.237(4) 0.709(3) 0.049(4) Uani 1 1 d . U . . .
H18 H 1.147751 0.298141 0.718868 0.059 Uiso 1 1 calc R . . . .
C19 C 0.478(5) 0.093(4) 0.800(3) 0.075(9) Uani 1 1 d . U . . .
H19A H 0.382798 0.084296 0.790667 0.112 Uiso 1 1 calc GR . . . .
H19B H 0.535100 0.174108 0.834700 0.112 Uiso 1 1 calc GR . . . .
H19C H 0.508116 0.045108 0.834514 0.112 Uiso 1 1 calc GR . . . .
C20 C 1.074(4) 0.162(3) 0.762(3) 0.051(4) Uani 1 1 d . U . . .
H20 H 1.159506 0.172195 0.806117 0.061 Uiso 1 1 calc R . . . .

loop_
_atom_site_aniso_label
_atom_site_aniso_U_11
_atom_site_aniso_U_22
_atom_site_aniso_U_33
_atom_site_aniso_U_23
_atom_site_aniso_U_13
_atom_site_aniso_U_12
W1 0.0195(9) 0.0286(9) 0.0248(9) 0.0138(7) 0.0098(7) 0.0051(7)
W2 0.0311(9) 0.0332(9) 0.0184(8) 0.0138(7) 0.0111(7) 0.0079(7)
W3 0.0283(9) 0.0228(9) 0.0217(9) 0.0082(7) 0.0096(7) 0.0052(7)
W4 0.0261(9) 0.0209(9) 0.0220(9) 0.0100(7) 0.0096(7) 0.0052(7)
W5 0.0201(9) 0.0283(9) 0.0225(9) 0.0130(7) 0.0055(7) 0.0046(7)
Co1 0.026(4) 0.044(5) 0.025(4) 0.016(4) 0.010(3) 0.011(4)
Co2 0.049(5) 0.038(5) 0.050(5) 0.019(4) 0.025(4) 0.013(4)
O1 0.030(5) 0.031(5) 0.028(5) 0.018(4) 0.019(4) 0.010(4)
O2 0.051(12) 0.069(12) 0.066(12) 0.019(11) 0.015(11) 0.004(11)
O3 0.050(12) 0.035(12) 0.010(10) -0.006(9) 0.007(10) 0.014(10)
O4 0.029(5) 0.029(5) 0.029(5) 0.020(4) 0.019(4) 0.009(4)
O5 0.028(5) 0.029(5) 0.029(5) 0.016(4) 0.021(4) 0.009(4)
O6 0.027(5) 0.026(5) 0.028(5) 0.020(5) 0.015(5) 0.014(5)
O7 0.029(12) 0.042(13) 0.042(13) 0.024(11) 0.002(10) 0.022(10)
O8 0.033(5) 0.034(5) 0.033(5) 0.019(4) 0.019(4) 0.009(4)
O9 0.062(11) 0.062(11) 0.053(11) 0.016(10) 0.005(10) -0.004(10)
O10 0.029(6) 0.031(6) 0.027(6) 0.015(5) 0.020(5) 0.007(5)
O11 0.035(5) 0.035(5) 0.036(5) 0.018(5) 0.018(5) 0.008(5)
O12 0.031(5) 0.031(5) 0.030(5) 0.019(4) 0.020(4) 0.009(4)
O13 0.032(5) 0.034(5) 0.032(5) 0.014(4) 0.020(4) 0.008(5)
O14 0.030(5) 0.031(5) 0.032(5) 0.017(5) 0.015(5) 0.015(5)
O15 0.035(5) 0.036(5) 0.035(5) 0.018(5) 0.016(5) 0.008(5)
O16 0.030(5) 0.031(5) 0.028(5) 0.018(5) 0.024(5) 0.007(5)
O17 0.060(12) 0.064(12) 0.069(12) 0.038(10) 0.008(11) 0.001(11)
O18 0.021(8) 0.036(8) 0.040(8) 0.014(7) 0.020(7) 0.012(7)
O19 0.061(12) 0.055(12) 0.070(12) 0.028(10) 0.003(11) 0.006(11)
O20 0.026(7) 0.028(7) 0.031(7) 0.018(6) 0.020(6) 0.008(6)
N1 0.038(6) 0.042(6) 0.039(6) 0.018(5) 0.015(5) 0.008(5)
N4 0.038(6) 0.043(6) 0.040(6) 0.017(5) 0.014(6) 0.008(6)
C1 0.037(5) 0.040(6) 0.038(6) 0.018(5) 0.015(5) 0.008(5)
C4 0.037(6) 0.043(6) 0.040(6) 0.017(5) 0.015(6) 0.008(6)
C6 0.038(6) 0.044(6) 0.040(6) 0.018(5) 0.014(5) 0.008(5)
N2 0.043(6) 0.042(6) 0.044(6) 0.015(5) 0.017(5) 0.005(5)
N3 0.043(6) 0.044(6) 0.048(6) 0.015(5) 0.016(5) 0.005(5)
C16 0.042(6) 0.044(6) 0.049(6) 0.015(5) 0.016(5) 0.006(5)
C12 0.043(6) 0.045(6) 0.049(6) 0.016(5) 0.016(5) 0.005(5)
N6 0.042(6) 0.045(6) 0.050(6) 0.016(5) 0.016(6) 0.005(6)
C14 0.040(6) 0.042(6) 0.046(6) 0.016(5) 0.016(5) 0.006(5)
N5 0.040(6) 0.044(6) 0.040(6) 0.019(6) 0.015(6) 0.008(6)
C2 0.043(8) 0.047(8) 0.045(8) 0.017(8) 0.014(8) 0.007(8)
C3 0.038(6) 0.044(6) 0.041(6) 0.017(5) 0.014(5) 0.007(5)
C5 0.044(6) 0.047(6) 0.051(6) 0.015(6) 0.015(6) 0.005(6)
C7 0.038(6) 0.046(6) 0.042(6) 0.017(5) 0.016(6) 0.007(6)
C8 0.040(7) 0.045(7) 0.043(7) 0.017(6) 0.015(6) 0.006(6)
C9 0.044(6) 0.045(6) 0.044(7) 0.012(6) 0.017(6) 0.004(6)
C10 0.043(5) 0.045(6) 0.049(6) 0.015(5) 0.016(5) 0.005(5)
C11 0.039(6) 0.044(6) 0.040(6) 0.018(5) 0.015(6) 0.006(6)
C13 0.037(6) 0.044(6) 0.041(6) 0.017(5) 0.016(5) 0.008(5)
C15 0.044(7) 0.047(7) 0.053(7) 0.014(6) 0.016(6) 0.005(6)
C17 0.055(16) 0.048(16) 0.064(16) 0.021(14) 0.004(15) 0.005(15)
C18 0.043(6) 0.045(6) 0.051(6) 0.014(5) 0.016(5) 0.005(5)
C19 0.066(13) 0.069(13) 0.058(13) 0.007(13) 0.016(13) -0.004(13)
C20 0.044(6) 0.047(6) 0.052(6) 0.015(6) 0.016(6) 0.006(6)

loop_
_atom_type_symbol
_atom_type_description
_atom_type_scat_dispersion_real
_atom_type_scat_dispersion_imag
_atom_type_scat_source
C C 0.0033 0.0016 'International Tables Vol C Tables 4.2.6.8 and 6.1.1.4'
H H 0.0000 0.0000 'International Tables Vol C Tables 4.2.6.8 and 6.1.1.4'
Co Co 0.3494 0.9721 'International Tables Vol C Tables 4.2.6.8 and 6.1.1.4'
N N 0.0061 0.0033 'International Tables Vol C Tables 4.2.6.8 and 6.1.1.4'
O O 0.0106 0.0060 'International Tables Vol C Tables 4.2.6.8 and 6.1.1.4'
W W -0.8490 6.8722 'International Tables Vol C Tables 4.2.6.8 and 6.1.1.4'

loop_
_citation_id
_citation_doi
_citation_year
1 10.1039/D3TC00775H 2023

loop_
_geom_angle_atom_site_label_1
_geom_angle_atom_site_label_2
_geom_angle_atom_site_label_3
_geom_angle
_geom_angle_site_symmetry_1
_geom_angle_site_symmetry_3
_geom_angle_publ_flag
O4 W1 O1 73.9(8) . . ?
O4 W1 O12 88.0(9) . . ?
O5 W1 O1 78.1(8) . . ?
O5 W1 O4 151.8(9) . . ?
O5 W1 O6 90.2(9) . . ?
O5 W1 O12 87.7(9) . . ?
O6 W1 O1 89.9(8) . . ?
O6 W1 O4 86.4(8) . . ?
O6 W1 O12 163.9(9) . . ?
O12 W1 O1 74.1(8) . . ?
O18 W1 O1 168.5(9) . . ?
O18 W1 O4 104.9(10) . . ?
O18 W1 O5 103.3(10) . . ?
O18 W1 O6 101.5(10) . . ?
O18 W1 O12 94.4(10) . . ?
O8 W2 O1 77.0(8) . . ?
O8 W2 O12 88.8(9) . . ?
O8 W2 O13 153.4(9) . . ?
O12 W2 O1 75.9(8) . . ?
O12 W2 O13 83.8(9) . . ?
O13 W2 O1 76.4(8) . . ?
O15 W2 O1 176.6(9) . . ?
O15 W2 O8 105.9(10) . . ?
O15 W2 O12 102.2(9) . . ?
O15 W2 O13 100.6(10) . . ?
O15 W2 O16 103.5(10) . . ?
O16 W2 O1 78.2(8) . . ?
O16 W2 O8 89.3(9) . . ?
O16 W2 O12 153.8(8) . . ?
O16 W2 O13 86.4(9) . . ?
O3 W3 O1 173.9(9) . . ?
O3 W3 O5 102.3(10) . . ?
O3 W3 O10 104.6(10) . . ?
O3 W3 O13 98.7(10) . . ?
O3 W3 O14 100.3(10) . 2_666 ?
O5 W3 O1 76.1(8) . . ?
O5 W3 O14 86.5(9) . 2_666 ?
O10 W3 O1 77.6(8) . . ?
O10 W3 O5 152.7(9) . . ?
O10 W3 O14 84.5(9) . 2_666 ?
O13 W3 O1 75.5(8) . . ?
O13 W3 O5 89.6(9) . . ?
O13 W3 O10 90.6(9) . . ?
O13 W3 O14 161.1(9) . 2_666 ?
O14 W3 O1 85.6(8) 2_666 . ?
O4 W4 O1 76.0(8) . . ?
O4 W4 O8 85.9(9) . . ?
O4 W4 O20 153.5(9) . 2_666 ?
O8 W4 O1 75.0(8) . . ?
O11 W4 O1 169.0(9) . . ?
O11 W4 O4 104.0(10) . . ?
O11 W4 O8 93.9(10) . . ?
O11 W4 O14 98.0(10) . . ?
O11 W4 O20 101.6(10) . 2_666 ?
O14 W4 O1 93.0(8) . . ?
O14 W4 O4 92.6(9) . . ?
O14 W4 O8 168.0(9) . . ?
O14 W4 O20 90.4(9) . 2_666 ?
O20 W4 O1 77.6(8) 2_666 . ?
O20 W4 O8 85.7(9) 2_666 . ?
O6 W5 O1 91.7(8) . 2_666 ?
O6 W5 O10 90.1(9) . 2_666 ?
O6 W5 O16 164.6(9) . 2_666 ?
O6 W5 O20 88.4(9) . . ?
O7 W5 O1 170.0(9) . 2_666 ?
O7 W5 O6 98.1(10) . . ?
O7 W5 O10 104.9(10) . 2_666 ?
O7 W5 O16 97.2(10) . 2_666 ?
O7 W5 O20 103.4(10) . . ?
O10 W5 O1 76.9(8) 2_666 2_666 ?
O10 W5 O16 88.0(9) 2_666 2_666 ?
O16 W5 O1 73.0(8) 2_666 2_666 ?
O20 W5 O1 74.8(8) . 2_666 ?
O20 W5 O10 151.6(9) . 2_666 ?
O20 W5 O16 86.0(9) . 2_666 ?
O15 Co1 O15 180.0 2_667 . ?
O15 Co1 N1 89.7(9) . 2_667 ?
O15 Co1 N1 90.3(9) 2_667 2_667 ?
O15 Co1 N1 89.7(9) 2_667 . ?
O15 Co1 N1 90.3(9) . . ?
O15 Co1 N5 92.3(10) 2_667 2_667 ?
O15 Co1 N5 92.3(10) . . ?
O15 Co1 N5 87.7(10) 2_667 . ?
O15 Co1 N5 87.7(10) . 2_667 ?
N1 Co1 N1 180.0 . 2_667 ?
N1 Co1 N5 89.7(10) 2_667 2_667 ?
N1 Co1 N5 89.7(10) . . ?
N1 Co1 N5 90.3(10) . 2_667 ?
N1 Co1 N5 90.3(10) 2_667 . ?
N5 Co1 N5 180.0 2_667 . ?
O11 Co2 O11 180.0 . 2_656 ?
O11 Co2 N2 87.4(11) . . ?
O11 Co2 N2 87.4(11) 2_656 2_656 ?
O11 Co2 N2 92.6(11) 2_656 . ?
O11 Co2 N2 92.6(11) . 2_656 ?
O11 Co2 N3 91.9(9) 2_656 2_656 ?
O11 Co2 N3 91.9(9) . . ?
O11 Co2 N3 88.1(9) 2_656 . ?
O11 Co2 N3 88.1(9) . 2_656 ?
N2 Co2 N2 180.0 . 2_656 ?
N3 Co2 N2 86.5(11) . 2_656 ?
N3 Co2 N2 93.5(11) . . ?
N3 Co2 N2 86.5(11) 2_656 . ?
N3 Co2 N2 93.5(11) 2_656 2_656 ?
N3 Co2 N3 180.0 2_656 . ?
W1 O1 W3 89.6(8) . . ?
W1 O1 W5 174.7(10) . 2_666 ?
W2 O1 W1 93.6(8) . . ?
W2 O1 W3 91.0(8) . . ?
W2 O1 W4 93.9(8) . . ?
W2 O1 W5 91.0(8) . 2_666 ?
W3 O1 W5 87.9(7) . 2_666 ?
W4 O1 W1 92.0(8) . . ?
W4 O1 W3 174.7(10) . . ?
W4 O1 W5 90.2(8) . 2_666 ?
W4 O4 W1 117.9(11) . . ?
W1 O5 W3 116.3(11) . . ?
W5 O6 W1 177.0(12) . . ?
W2 O8 W4 113.9(11) . . ?
C8 O9 H9 109.5 . . ?
W3 O10 W5 117.6(11) . 2_666 ?
W4 O11 Co2 153.0(13) . . ?
W2 O12 W1 116.3(10) . . ?
W3 O13 W2 117.0(11) . . ?
W4 O14 W3 173.5(13) . 2_666 ?
W2 O15 Co1 162.7(13) . . ?
W2 O16 W5 117.8(11) . 2_666 ?
C15 O19 H19 109.5 . . ?
W5 O20 W4 117.1(11) . 2_666 ?
C1 N1 Co1 115.5(13) . . ?
C1 N1 C6 108.0 . . ?
C6 N1 Co1 136.4(13) . . ?
C1 N4 H4 126.0 . . ?
C4 N4 H4 126.0 . . ?
C4 N4 C1 108.0 . . ?
N1 C1 H1 126.0 . . ?
N4 C1 N1 108.0 . . ?
N4 C1 H1 126.0 . . ?
N4 C4 C6 108.0 . . ?
N4 C4 C13 134(2) . . ?
C6 C4 C13 117(2) . . ?
C4 C6 N1 108.0 . . ?
C3 C6 N1 128(2) . . ?
C3 C6 C4 124(2) . . ?
C9 N2 Co2 160(3) . . ?
C16 N3 Co2 129.7(14) . . ?
C16 N3 C14 108.0 . . ?
C14 N3 Co2 122.2(14) . . ?
N3 C16 C12 108.0 . . ?
C10 C16 N3 131(2) . . ?
C10 C16 C12 121(2) . . ?
C16 C12 N6 108.0 . . ?
C18 C12 C16 121(2) . . ?
C18 C12 N6 131(2) . . ?
C12 N6 H6 126.0 . . ?
C14 N6 C12 108.0 . . ?
C14 N6 H6 126.0 . . ?
N3 C14 H14 126.0 . . ?
N6 C14 N3 108.0 . . ?
N6 C14 H14 126.0 . . ?
C2 N5 Co1 161(3) . . ?
N5 C2 C17 172(5) . . ?
C6 C3 H3 121.4 . . ?
C6 C3 C11 117(4) . . ?
C11 C3 H3 121.4 . . ?
C10 C5 C15 117(4) . . ?
C20 C5 C10 126(4) . . ?
C20 C5 C15 118(4) . . ?
C11 C7 H7 120.5 . . ?
C11 C7 C13 119(4) . . ?
C13 C7 H7 120.5 . . ?
O2 C8 C11 111(4) . . ?
O9 C8 O2 135(4) . . ?
O9 C8 C11 114(4) . . ?
N2 C9 C19 175(4) . . ?
C16 C10 C5 115(4) . . ?
C16 C10 H10 122.7 . . ?
C5 C10 H10 122.7 . . ?
C3 C11 C7 123(4) . . ?
C3 C11 C8 117(4) . . ?
C7 C11 C8 119(4) . . ?
C4 C13 H13 120.7 . . ?
C7 C13 C4 119(3) . . ?
C7 C13 H13 120.7 . . ?
O17 C15 O19 122(4) . . ?
O17 C15 C5 118(4) . . ?
O19 C15 C5 120(4) . . ?
C2 C17 H17A 109.5 . . ?
C2 C17 H17B 109.5 . . ?
C2 C17 H17C 109.5 . . ?
H17A C17 H17B 109.5 . . ?
H17A C17 H17C 109.5 . . ?
H17B C17 H17C 109.5 . . ?
C12 C18 H18 122.9 . . ?
C12 C18 C20 114(3) . . ?
C20 C18 H18 122.9 . . ?
C9 C19 H19A 109.5 . . ?
C9 C19 H19B 109.5 . . ?
C9 C19 H19C 109.5 . . ?
H19A C19 H19B 109.5 . . ?
H19A C19 H19C 109.5 . . ?
H19B C19 H19C 109.5 . . ?
C5 C20 C18 123(4) . . ?
C5 C20 H20 118.7 . . ?
C18 C20 H20 118.7 . . ?

loop_
_geom_bond_atom_site_label_1
_geom_bond_atom_site_label_2
_geom_bond_distance
_geom_bond_site_symmetry_2
_geom_bond_publ_flag
W1 O1 2.28(2) . ?
W1 O4 1.93(2) . ?
W1 O5 1.91(2) . ?
W1 O6 1.92(2) . ?
W1 O12 1.96(2) . ?
W1 O18 1.67(2) . ?
W2 O1 2.23(2) . ?
W2 O8 1.91(2) . ?
W2 O12 1.92(2) . ?
W2 O13 1.97(2) . ?
W2 O15 1.74(2) . ?
W2 O16 1.87(2) . ?
W3 O1 2.35(2) . ?
W3 O3 1.67(2) . ?
W3 O5 1.93(2) . ?
W3 O10 1.91(2) . ?
W3 O13 1.86(2) . ?
W3 O14 1.94(2) 2_666 ?
W4 O1 2.25(2) . ?
W4 O4 1.87(2) . ?
W4 O8 2.00(2) . ?
W4 O11 1.69(2) . ?
W4 O14 1.85(2) . ?
W4 O20 1.93(2) 2_666 ?
W5 O1 2.37(2) 2_666 ?
W5 O6 1.88(2) . ?
W5 O7 1.68(2) . ?
W5 O10 1.91(2) 2_666 ?
W5 O16 1.97(2) 2_666 ?
W5 O20 1.91(2) . ?
Co1 O15 2.10(2) . ?
Co1 O15 2.10(2) 2_667 ?
Co1 N1 2.14(2) . ?
Co1 N1 2.14(2) 2_667 ?
Co1 N5 2.18(3) 2_667 ?
Co1 N5 2.18(3) . ?
Co2 O11 2.08(2) . ?
Co2 O11 2.08(2) 2_656 ?
Co2 N2 2.13(3) 2_656 ?
Co2 N2 2.13(3) . ?
Co2 N3 2.090(17) . ?
Co2 N3 2.090(17) 2_656 ?
O2 C8 1.30(4) . ?
O9 H9 0.8200 . ?
O9 C8 1.24(4) . ?
O17 C15 1.29(5) . ?
O19 H19 0.8200 . ?
O19 C15 1.35(4) . ?
N1 C1 1.367(16) . ?
N1 C6 1.367(16) . ?
N4 H4 0.8600 . ?
N4 C1 1.367(16) . ?
N4 C4 1.366(16) . ?
C1 H1 0.9300 . ?
C4 C6 1.367(16) . ?
C4 C13 1.43(4) . ?
C6 C3 1.34(4) . ?
N2 C9 1.13(4) . ?
N3 C16 1.4200 . ?
N3 C14 1.4200 . ?
C16 C12 1.4200 . ?
C16 C10 1.37(4) . ?
C12 N6 1.4200 . ?
C12 C18 1.39(4) . ?
N6 H6 0.8600 . ?
N6 C14 1.4200 . ?
C14 H14 0.9300 . ?
N5 C2 1.09(4) . ?
C2 C17 1.43(5) . ?
C3 H3 0.9300 . ?
C3 C11 1.35(5) . ?
C5 C10 1.38(5) . ?
C5 C15 1.45(6) . ?
C5 C20 1.29(5) . ?
C7 H7 0.9300 . ?
C7 C11 1.37(5) . ?
C7 C13 1.38(5) . ?
C8 C11 1.53(5) . ?
C9 C19 1.50(5) . ?
C10 H10 0.9300 . ?
C13 H13 0.9300 . ?
C17 H17A 0.9600 . ?
C17 H17B 0.9600 . ?
C17 H17C 0.9600 . ?
C18 H18 0.9300 . ?
C18 C20 1.42(5) . ?
C19 H19A 0.9600 . ?
C19 H19B 0.9600 . ?
C19 H19C 0.9600 . ?
C20 H20 0.9300 . ?

loop_
_geom_torsion_atom_site_label_1
_geom_torsion_atom_site_label_2
_geom_torsion_atom_site_label_3
_geom_torsion_atom_site_label_4
_geom_torsion
_geom_torsion_site_symmetry_1
_geom_torsion_site_symmetry_2
_geom_torsion_site_symmetry_3
_geom_torsion_site_symmetry_4
_geom_torsion_publ_flag
Co1 N1 C1 N4 176.6(17) . . . . ?
Co1 N1 C6 C4 -175(2) . . . . ?
Co1 N1 C6 C3 4(4) . . . . ?
Co2 N3 C16 C12 -176(2) . . . . ?
Co2 N3 C16 C10 3(4) . . . . ?
Co2 N3 C14 N6 176.5(19) . . . . ?
O1 W2 O16 W5 -0.4(11) . . . 2_666 ?
O1 W3 O13 W2 2.0(10) . . . . ?
O1 W4 O4 W1 3.8(10) . . . . ?
O1 W4 O11 Co2 -85(6) . . . . ?
O2 C8 C11 C3 170(3) . . . . ?
O2 C8 C11 C7 -7(5) . . . . ?
O3 W3 O13 W2 -179.8(12) . . . . ?
O4 W4 O11 Co2 -174(3) . . . . ?
O5 W3 O13 W2 77.7(12) . . . . ?
O8 W2 O15 Co1 -175(4) . . . . ?
O8 W2 O16 W5 76.5(12) . . . 2_666 ?
O8 W4 O4 W1 79.4(12) . . . . ?
O8 W4 O11 Co2 -87(3) . . . . ?
O9 C8 C11 C3 -14(5) . . . . ?
O9 C8 C11 C7 169(4) . . . . ?
O10 W3 O13 W2 -75.0(12) . . . . ?
O11 W4 O4 W1 172.5(11) . . . . ?
O12 W2 O15 Co1 -83(4) . . . . ?
O12 W2 O16 W5 -9(3) . . . 2_666 ?
O13 W2 O15 Co1 3(5) . . . . ?
O13 W2 O16 W5 -77.2(12) . . . 2_666 ?
O14 W3 O13 W2 0(4) 2_666 . . . ?
O14 W4 O4 W1 -88.6(12) . . . . ?
O14 W4 O11 Co2 92(3) . . . . ?
O15 W2 O16 W5 -177.3(12) . . . 2_666 ?
O16 W2 O15 Co1 92(4) . . . . ?
O20 W4 O4 W1 8(3) 2_666 . . . ?
O20 W4 O11 Co2 0(3) 2_666 . . . ?
N1 C6 C3 C11 -171(3) . . . . ?
N4 C4 C6 N1 0.0 . . . . ?
N4 C4 C6 C3 -179(3) . . . . ?
N4 C4 C13 C7 173(3) . . . . ?
C1 N1 C6 C4 0.0 . . . . ?
C1 N1 C6 C3 179(3) . . . . ?
C1 N4 C4 C6 0.0 . . . . ?
C1 N4 C4 C13 -173(3) . . . . ?
C4 N4 C1 N1 0.0 . . . . ?
C4 C6 C3 C11 8(5) . . . . ?
C6 N1 C1 N4 0.0 . . . . ?
C6 C4 C13 C7 1(4) . . . . ?
C6 C3 C11 C7 -6(6) . . . . ?
C6 C3 C11 C8 177(3) . . . . ?
N3 C16 C12 N6 0.0 . . . . ?
N3 C16 C12 C18 -178(3) . . . . ?
N3 C16 C10 C5 176(3) . . . . ?
C16 N3 C14 N6 0.0 . . . . ?
C16 C12 N6 C14 0.0 . . . . ?
C16 C12 C18 C20 1(4) . . . . ?
C12 C16 C10 C5 -6(5) . . . . ?
C12 N6 C14 N3 0.0 . . . . ?
C12 C18 C20 C5 -3(6) . . . . ?
N6 C12 C18 C20 -176(3) . . . . ?
C14 N3 C16 C12 0.0 . . . . ?
C14 N3 C16 C10 179(4) . . . . ?
C10 C16 C12 N6 -179(3) . . . . ?
C10 C16 C12 C18 3(4) . . . . ?
C10 C5 C15 O17 -12(6) . . . . ?
C10 C5 C15 O19 162(4) . . . . ?
C10 C5 C20 C18 1(7) . . . . ?
C11 C7 C13 C4 1(5) . . . . ?
C13 C4 C6 N1 174(3) . . . . ?
C13 C4 C6 C3 -5(3) . . . . ?
C13 C7 C11 C3 2(6) . . . . ?
C13 C7 C11 C8 179(3) . . . . ?
C15 C5 C10 C16 -180(3) . . . . ?
C15 C5 C20 C18 -176(4) . . . . ?
C18 C12 N6 C14 178(4) . . . . ?
C20 C5 C10 C16 4(6) . . . . ?
C20 C5 C15 O17 165(4) . . . . ?
C20 C5 C15 O19 -21(6) . . . . ?

loop_
_platon_squeeze_void_nr
_platon_squeeze_void_average_x
_platon_squeeze_void_average_y
_platon_squeeze_void_average_z
_platon_squeeze_void_volume
_platon_squeeze_void_count_electrons
_platon_squeeze_void_content
1 0.000 0.000 0.500 258 105 ' '
